data_2002430
loop_
_publ_author_name
'Bluhm, K'
'Mueller-Buschbaum, Hk'

_publ_section_title
;
Ni5 Hf B2 O10 mit geordneter Metallverteilung
;
_journal_name_full
;
Zeitschrift fuer Anorganische und Allgemeine Chemie
;
_journal_page_first 26
_journal_page_last 30
_journal_paper_doi 10.1002/zaac.19895750105
_journal_volume 575
_journal_year 1989
_chemical_formula_structural 'Ni5 Hf B2 O10'
_chemical_formula_sum 'B2 Hf Ni5 O10'
_chemical_name_systematic 'Pentanickel hafnium diboron oxide'
_space_group_IT_number 62
_symmetry_cell_setting orthorhombic
_symmetry_Int_Tables_number 62
_symmetry_space_group_name_Hall '-P 2ac 2n'
_symmetry_space_group_name_H-M 'P n m a'
_cell_angle_alpha 90
_cell_angle_beta 90
_cell_angle_gamma 90
_cell_formula_units_Z 4
_cell_length_a 9.328(4)
_cell_length_b 6.120(3)
_cell_length_c 12.334(6)
_cell_volume 704.1
_refine_ls_R_factor_all 0.049
_cod_database_code 2002430

loop_
_symmetry_equiv_pos_as_xyz
x,y,z
1/2+x,1/2-y,1/2-z
-x,1/2+y,-z
1/2-x,-y,1/2+z
-x,-y,-z
1/2-x,1/2+y,1/2+z
x,1/2-y,z
1/2+x,y,1/2-z

loop_
_atom_site_label
_atom_site_type_symbol
_atom_site_symmetry_multiplicity
_atom_site_Wyckoff_symbol
_atom_site_fract_x
_atom_site_fract_y
_atom_site_fract_z
_atom_site_occupancy
_atom_site_attached_hydrogens
_atom_site_calc_flag
Hf1 Hf4+ 4 c 0.2393(1) 0.25 0.6166(1) 1. 0 d
Ni1 Ni2+ 4 c 0.2389(2) 0.75 0.6142(2) 1. 0 d
Ni2 Ni2+ 4 c 0.5064(3) 0.25 0.4985(2) 1. 0 d
Ni3 Ni2+ 4 b 0. 0. 0.5 1. 0 d
Ni4 Ni2+ 8 d 0.9987(1) 0.0051(3) 0.2169(1) 1. 0 d
B1 B3+ 4 c 0.228(2) 0.25 0.356(2) 1. 0 d
B2 B3+ 4 c 0.223(2) 0.75 0.364(2) 1. 0 d
O1 O2- 8 d 0.397(1) 0.001(1) 0.144(1) 1. 0 d
O2 O2- 8 d 0.387(1) 0.494(2) 0.575(1) 1. 0 d
O3 O2- 4 c 0.875(1) 0.25 0.142(1) 1. 0 d
O4 O2- 4 c 0.870(1) 0.75 0.141(1) 1. 0 d
O5 O2- 4 c 0.151(1) 0.25 0.260(1) 1. 0 d
O6 O2- 4 c 0.148(1) 0.75 0.265(1) 1. 0 d
O7 O2- 4 c 0.652(1) 0.25 0.044(2) 1. 0 d
O8 O2- 4 c 0.647(1) 0.75 0.039(1) 1. 0 d

loop_
_atom_type_symbol
_atom_type_oxidation_number
Hf4+ 4.000
Ni2+ 2.000
B3+ 3.000
O2- -2.000
